data_4088153
loop_
_publ_author_name
'Liedtke, Ren\'e'
'Eller, Christina'
'Daniliuc, Constantin G.'
'Williams, Kamille'
'Warren, Timothy H.'
'Tesch, Matthias'
'Studer, Armido'
'Kehr, Gerald'
'Erker, Gerhard'

_publ_section_title
;
 FLPNO Nitroxide Radical Formation by a 1,1-Carboboration Route
;
_journal_issue 1
_journal_name_full Organometallics
_journal_page_first 55
_journal_paper_doi 10.1021/acs.organomet.5b00886
_journal_volume 35
_journal_year 2015
_chemical_formula_sum 'C63 H50 B F15 N O P Si'
_chemical_formula_weight 1191.91
_space_group_IT_number 2
_space_group_name_Hall '-P 1'
_space_group_name_H-M_alt 'P -1'
_symmetry_cell_setting triclinic
_symmetry_space_group_name_H-M 'P -1'
_atom_sites_solution_hydrogens geom
_atom_sites_solution_primary direct
_atom_sites_solution_secondary difmap
_audit_creation_method SHELXL-97
_cell_angle_alpha 102.451(3)
_cell_angle_beta 92.353(3)
_cell_angle_gamma 110.290(2)
_cell_formula_units_Z 2
_cell_length_a 11.7505(4)
_cell_length_b 12.4955(5)
_cell_length_c 21.0100(12)
_cell_measurement_reflns_used 8313
_cell_measurement_temperature 223(2)
_cell_measurement_theta_max 28.28
_cell_measurement_theta_min 4.08
_cell_volume 2802.7(2)
_computing_cell_refinement 'Collect (Nonius B.V., 1998)'
_computing_data_collection 'Collect (Nonius B.V., 1998)'
_computing_data_reduction 'Denzo-SMN (Otwinowski & Minor, 1997)'
_computing_molecular_graphics 'XP (BrukerAXS, 2000)'
_computing_publication_material 'SHELXL-97 (Sheldrick, 1997)'
_computing_structure_refinement 'SHELXL-97 (Sheldrick, 1997)'
_computing_structure_solution 'SHELXS-97 (Sheldrick, 1990)'
_diffrn_ambient_temperature 223(2)
_diffrn_measured_fraction_theta_full 0.959
_diffrn_measured_fraction_theta_max 0.959
_diffrn_measurement_device_type 'Nonius KappaCCD APEXII'
_diffrn_measurement_method '\w and \f scans'
_diffrn_radiation_monochromator 'Montel mirror'
_diffrn_radiation_source 'rotating anode Nonius FR591'
_diffrn_radiation_type MoK\a
_diffrn_radiation_wavelength 0.71073
_diffrn_reflns_av_R_equivalents 0.057
_diffrn_reflns_av_sigmaI/netI 0.0570
_diffrn_reflns_limit_h_max 13
_diffrn_reflns_limit_h_min -12
_diffrn_reflns_limit_k_max 14
_diffrn_reflns_limit_k_min -14
_diffrn_reflns_limit_l_max 24
_diffrn_reflns_limit_l_min -24
_diffrn_reflns_number 26068
_diffrn_reflns_theta_full 25.00
_diffrn_reflns_theta_max 25.00
_diffrn_reflns_theta_min 4.07
_exptl_absorpt_coefficient_mu 0.165
_exptl_absorpt_correction_T_max 0.9967
_exptl_absorpt_correction_T_min 0.9757
_exptl_absorpt_correction_type multi-scan
_exptl_absorpt_process_details 'Denzo (Otwinowski, Borek, Majewski & Minor, 2003)'
_exptl_crystal_colour colourless
_exptl_crystal_density_diffrn 1.412
_exptl_crystal_density_method 'not measured'
_exptl_crystal_description plate
_exptl_crystal_F_000 1224
_exptl_crystal_size_max 0.15
_exptl_crystal_size_mid 0.08
_exptl_crystal_size_min 0.02
_refine_diff_density_max 0.274
_refine_diff_density_min -0.256
_refine_diff_density_rms 0.047
_refine_ls_extinction_method none
_refine_ls_goodness_of_fit_ref 1.078
_refine_ls_hydrogen_treatment constr
_refine_ls_matrix_type full
_refine_ls_number_parameters 878
_refine_ls_number_reflns 9463
_refine_ls_number_restraints 358
_refine_ls_restrained_S_all 1.069
_refine_ls_R_factor_all 0.0937
_refine_ls_R_factor_gt 0.0634
_refine_ls_shift/su_max 0.000
_refine_ls_shift/su_mean 0.000
_refine_ls_structure_factor_coef Fsqd
_refine_ls_weighting_details 'calc w=1/[\s^2^(Fo^2^)+(0.0371P)^2^+3.4964P] where P=(Fo^2^+2Fc^2^)/3'
_refine_ls_weighting_scheme calc
_refine_ls_wR_factor_gt 0.1346
_refine_ls_wR_factor_ref 0.1550
_reflns_number_gt 6816
_reflns_number_total 9463
_reflns_threshold_expression >2sigma(I)
_cod_data_source_file om5b00886_si_002.cif
_cod_data_source_block erk7432
_cod_original_sg_symbol_H-M P-1
_cod_database_code 4088153

loop_
_symmetry_equiv_pos_as_xyz
'x, y, z'
'-x, -y, -z'

loop_
_atom_site_label
_atom_site_type_symbol
_atom_site_fract_x
_atom_site_fract_y
_atom_site_fract_z
_atom_site_U_iso_or_equiv
_atom_site_adp_type
_atom_site_occupancy
_atom_site_symmetry_multiplicity
_atom_site_calc_flag
_atom_site_refinement_flags
_atom_site_disorder_assembly
_atom_site_disorder_group
P1 P 0.78942(8) 0.07465(8) 0.21478(4) 0.0407(2) Uani 1 1 d . . .
B1 B 0.8088(3) 0.3038(3) 0.25083(19) 0.0386(9) Uani 1 1 d . . .
Si1 Si 0.51373(10) 0.43940(10) 0.31429(5) 0.0519(3) Uani 1 1 d . . .
O1 O 0.9105(2) 0.2246(2) 0.15372(11) 0.0470(6) Uani 1 1 d . A .
N1 N 0.8064(2) 0.1964(2) 0.19053(13) 0.0414(7) Uani 1 1 d . . .
C1 C 0.7641(3) 0.1229(3) 0.29898(16) 0.0404(8) Uani 1 1 d . . .
C2 C 0.7854(3) 0.2395(3) 0.31004(16) 0.0385(8) Uani 1 1 d . . .
C3 C 0.6905(3) 0.3493(3) 0.24982(16) 0.0396(8) Uani 1 1 d . . .
C4 C 0.6509(3) 0.3904(3) 0.30625(17) 0.0414(8) Uani 1 1 d . . .
C5 C 0.7146(3) 0.3925(3) 0.37011(16) 0.0434(8) Uani 1 1 d . . .
C10 C 0.7170(4) 0.4713(3) 0.42911(19) 0.0555(10) Uani 1 1 d . . .
H10 H 0.6805 0.5273 0.4287 0.067 Uiso 1 1 calc R . .
C9 C 0.7714(4) 0.4686(4) 0.4877(2) 0.0644(11) Uani 1 1 d . . .
H9 H 0.7737 0.5239 0.5265 0.077 Uiso 1 1 calc R . .
C8 C 0.8221(4) 0.3857(4) 0.48982(19) 0.0633(11) Uani 1 1 d . . .
H8 H 0.8577 0.3828 0.5300 0.076 Uiso 1 1 calc R . .
C7 C 0.8204(3) 0.3066(3) 0.43252(17) 0.0505(9) Uani 1 1 d . . .
H7 H 0.8541 0.2490 0.4340 0.061 Uiso 1 1 calc R . .
C6 C 0.7702(3) 0.3106(3) 0.37303(16) 0.0408(8) Uani 1 1 d . . .
C11 C 0.4267(4) 0.3775(5) 0.3787(2) 0.0812(15) Uani 1 1 d . . .
H11A H 0.4779 0.4099 0.4207 0.122 Uiso 1 1 calc R . .
H11B H 0.4026 0.2925 0.3671 0.122 Uiso 1 1 calc R . .
H11C H 0.3543 0.3979 0.3816 0.122 Uiso 1 1 calc R . .
C12 C 0.5645(5) 0.6028(4) 0.3346(2) 0.0797(14) Uani 1 1 d . . .
H12A H 0.4935 0.6255 0.3356 0.119 Uiso 1 1 calc R . .
H12B H 0.6127 0.6325 0.3015 0.119 Uiso 1 1 calc R . .
H12C H 0.6138 0.6354 0.3772 0.119 Uiso 1 1 calc R . .
C13 C 0.3974(4) 0.3845(4) 0.2398(2) 0.0612(11) Uani 1 1 d . . .
H13A H 0.3269 0.4050 0.2506 0.092 Uiso 1 1 calc R . .
H13B H 0.3722 0.2997 0.2250 0.092 Uiso 1 1 calc R . .
H13C H 0.4328 0.4204 0.2051 0.092 Uiso 1 1 calc R . .
C21 C 0.9130(3) 0.0207(3) 0.19593(17) 0.0447(8) Uani 1 1 d . . .
C22 C 1.0313(3) 0.0942(3) 0.22875(17) 0.0439(8) Uani 1 1 d . . .
C23 C 1.1297(3) 0.0596(3) 0.21696(18) 0.0474(9) Uani 1 1 d . . .
H23 H 1.2072 0.1085 0.2396 0.057 Uiso 1 1 calc R . .
C24 C 1.1180(3) -0.0446(3) 0.17293(18) 0.0478(9) Uani 1 1 d . . .
C25 C 1.0045(3) -0.1145(3) 0.1403(2) 0.0553(10) Uani 1 1 d . . .
H25 H 0.9962 -0.1852 0.1102 0.066 Uiso 1 1 calc R . .
C26 C 0.9009(3) -0.0860(3) 0.14935(19) 0.0529(10) Uani 1 1 d . . .
C27 C 1.0601(3) 0.2134(3) 0.27457(18) 0.0500(9) Uani 1 1 d . . .
H27A H 1.1353 0.2341 0.3032 0.075 Uiso 1 1 calc R . .
H27B H 0.9937 0.2114 0.3008 0.075 Uiso 1 1 calc R . .
H27C H 1.0698 0.2716 0.2491 0.075 Uiso 1 1 calc R . .
C28 C 1.2263(4) -0.0811(4) 0.1608(2) 0.0639(11) Uani 1 1 d . . .
H28A H 1.2126 -0.1312 0.1168 0.096 Uiso 1 1 calc R . .
H28B H 1.2366 -0.1240 0.1926 0.096 Uiso 1 1 calc R . .
H28C H 1.2994 -0.0117 0.1653 0.096 Uiso 1 1 calc R . .
C29 C 0.7865(4) -0.1765(4) 0.1060(2) 0.0843(16) Uani 1 1 d . . .
H29A H 0.8098 -0.2262 0.0709 0.126 Uiso 1 1 calc R . .
H29B H 0.7412 -0.1365 0.0873 0.126 Uiso 1 1 calc R . .
H29C H 0.7357 -0.2246 0.1322 0.126 Uiso 1 1 calc R . .
C31 C 0.6463(3) -0.0457(3) 0.17599(18) 0.0456(9) Uani 1 1 d . . .
F32 F 0.6792(2) -0.15873(19) 0.24582(12) 0.0665(6) Uani 1 1 d . . .
C32 C 0.6056(4) -0.1453(3) 0.1998(2) 0.0537(10) Uani 1 1 d . . .
F33 F 0.4661(3) -0.3349(2) 0.19738(15) 0.0871(8) Uani 1 1 d . . .
C33 C 0.4984(4) -0.2380(3) 0.1741(2) 0.0620(11) Uani 1 1 d . . .
F34 F 0.3222(2) -0.3211(2) 0.09737(15) 0.0936(9) Uani 1 1 d . . .
C34 C 0.4263(3) -0.2318(4) 0.1233(2) 0.0625(12) Uani 1 1 d . . .
F35 F 0.3976(2) -0.1343(2) 0.04431(12) 0.0742(7) Uani 1 1 d . . .
C35 C 0.4649(3) -0.1369(4) 0.0965(2) 0.0566(10) Uani 1 1 d . . .
F36 F 0.60735(19) 0.04127(19) 0.09113(10) 0.0560(5) Uani 1 1 d . . .
C36 C 0.5728(3) -0.0455(3) 0.12261(18) 0.0463(9) Uani 1 1 d . . .
C41 C 0.7067(3) 0.0443(3) 0.34290(18) 0.0463(8) Uani 1 1 d . . .
C42 C 0.5812(3) 0.0158(3) 0.34865(19) 0.0505(9) Uani 1 1 d . . .
C43 C 0.5288(4) -0.0548(3) 0.3902(2) 0.0622(11) Uani 1 1 d . . .
H43 H 0.4447 -0.0747 0.3932 0.075 Uiso 1 1 calc R . .
C44 C 0.5942(5) -0.0970(4) 0.4272(2) 0.0645(12) Uani 1 1 d . . .
C45 C 0.7172(4) -0.0682(4) 0.4216(2) 0.0627(11) Uani 1 1 d . . .
H45 H 0.7635 -0.0959 0.4468 0.075 Uiso 1 1 calc R . .
C46 C 0.7750(4) 0.0007(3) 0.37977(19) 0.0517(9) Uani 1 1 d . . .
C47 C 0.5028(3) 0.0621(4) 0.3119(2) 0.0628(11) Uani 1 1 d . . .
H47A H 0.4173 0.0202 0.3147 0.094 Uiso 1 1 calc R . .
H47B H 0.5169 0.0504 0.2662 0.094 Uiso 1 1 calc R . .
H47C H 0.5239 0.1454 0.3313 0.094 Uiso 1 1 calc R . .
C48 C 0.5335(5) -0.1721(4) 0.4734(2) 0.0888(16) Uani 1 1 d . . .
H48A H 0.5894 -0.2051 0.4893 0.133 Uiso 1 1 calc R . .
H48B H 0.4597 -0.2354 0.4500 0.133 Uiso 1 1 calc R . .
H48C H 0.5128 -0.1238 0.5103 0.133 Uiso 1 1 calc R . .
C49 C 0.9091(4) 0.0292(4) 0.3760(2) 0.0659(12) Uani 1 1 d . . .
H49A H 0.9410 -0.0064 0.4056 0.099 Uiso 1 1 calc R . .
H49B H 0.9517 0.1139 0.3885 0.099 Uiso 1 1 calc R . .
H49C H 0.9215 -0.0015 0.3314 0.099 Uiso 1 1 calc R . .
C51 C 0.9361(3) 0.4169(3) 0.25666(16) 0.0395(8) Uani 1 1 d . . .
F52 F 1.02467(19) 0.42011(18) 0.36127(10) 0.0539(5) Uani 1 1 d . . .
C52 C 1.0313(3) 0.4646(3) 0.30761(17) 0.0439(8) Uani 1 1 d . . .
F53 F 1.22879(19) 0.5953(2) 0.35906(11) 0.0706(7) Uani 1 1 d . . .
C53 C 1.1394(3) 0.5568(3) 0.30791(19) 0.0505(9) Uani 1 1 d . . .
F54 F 1.2589(2) 0.6996(2) 0.25635(13) 0.0786(8) Uani 1 1 d . . .
C54 C 1.1556(3) 0.6079(3) 0.2559(2) 0.0561(10) Uani 1 1 d . . .
F55 F 1.0781(2) 0.6166(2) 0.15316(12) 0.0718(7) Uani 1 1 d . . .
C55 C 1.0649(3) 0.5659(3) 0.20423(19) 0.0512(9) Uani 1 1 d . . .
F56 F 0.87553(18) 0.43584(19) 0.15177(10) 0.0535(5) Uani 1 1 d . . .
C56 C 0.9600(3) 0.4738(3) 0.20564(17) 0.0443(8) Uani 1 1 d . . .
C61 C 0.6277(3) 0.3464(3) 0.18610(17) 0.0414(8) Uani 1 1 d . . .
F62 F 0.7254(2) 0.55128(18) 0.19654(11) 0.0579(6) Uani 1 1 d . . .
C62 C 0.6478(3) 0.4447(3) 0.16145(18) 0.0447(8) Uani 1 1 d . . .
F63 F 0.6092(2) 0.5398(2) 0.08204(12) 0.0718(7) Uani 1 1 d . . .
C63 C 0.5891(4) 0.4406(3) 0.10230(18) 0.0510(9) Uani 1 1 d . . .
F64 F 0.4537(2) 0.3302(2) 0.00631(11) 0.0798(8) Uani 1 1 d . . .
C64 C 0.5092(4) 0.3351(4) 0.06496(18) 0.0577(10) Uani 1 1 d . . .
F65 F 0.3985(2) 0.1338(2) 0.05336(12) 0.0760(7) Uani 1 1 d . . .
C65 C 0.4824(3) 0.2364(3) 0.08807(18) 0.0527(10) Uani 1 1 d . . .
F66 F 0.50423(19) 0.14833(18) 0.17307(10) 0.0552(5) Uani 1 1 d . . .
C66 C 0.5401(3) 0.2435(3) 0.14793(17) 0.0439(8) Uani 1 1 d . . .
C14 C 0.8811(3) 0.2053(3) 0.08368(17) 0.0479(9) Uani 1 1 d DU . .
H14A H 0.8084 0.2250 0.0746 0.058 Uiso 0.846(7) 1 calc PR A 1
H14B H 0.8602 0.1205 0.0633 0.058 Uiso 0.154(7) 1 calc PR A 2
C15 C 0.8601(4) 0.0800(4) 0.0455(2) 0.0570(14) Uani 0.846(7) 1 d PDU A 1
H15A H 0.9320 0.0617 0.0542 0.086 Uiso 0.846(7) 1 calc PR A 1
H15B H 0.8448 0.0736 -0.0012 0.086 Uiso 0.846(7) 1 calc PR A 1
H15C H 0.7900 0.0253 0.0591 0.086 Uiso 0.846(7) 1 calc PR A 1
C71 C 0.9920(5) 0.2894(8) 0.0631(5) 0.0493(16) Uani 0.846(7) 1 d PDU A 1
C72 C 0.9782(7) 0.3370(6) 0.0114(3) 0.0621(15) Uani 0.846(7) 1 d PDU A 1
H72 H 0.8998 0.3210 -0.0096 0.074 Uiso 0.846(7) 1 calc PR A 1
C73 C 1.0822(7) 0.4095(5) -0.0095(3) 0.0750(18) Uani 0.846(7) 1 d PDU A 1
H73 H 1.0745 0.4416 -0.0453 0.090 Uiso 0.846(7) 1 calc PR A 1
C74 C 1.1968(7) 0.4337(5) 0.0229(3) 0.0737(19) Uani 0.846(7) 1 d PDU A 1
H74 H 1.2666 0.4836 0.0094 0.088 Uiso 0.846(7) 1 calc PR A 1
C75 C 1.2097(5) 0.3864(6) 0.0739(3) 0.0780(19) Uani 0.846(7) 1 d PDU A 1
H75 H 1.2879 0.4032 0.0953 0.094 Uiso 0.846(7) 1 calc PR A 1
C76 C 1.1081(4) 0.3142(6) 0.0939(3) 0.0640(15) Uani 0.846(7) 1 d PDU A 1
H76 H 1.1172 0.2809 0.1290 0.077 Uiso 0.846(7) 1 calc PR A 1
C15A C 0.789(2) 0.245(3) 0.0525(17) 0.095(12) Uani 0.154(7) 1 d PDU A 2
H15D H 0.7067 0.1926 0.0543 0.142 Uiso 0.154(7) 1 calc PR A 2
H15E H 0.8015 0.2443 0.0071 0.142 Uiso 0.154(7) 1 calc PR A 2
H15F H 0.7998 0.3246 0.0763 0.142 Uiso 0.154(7) 1 calc PR A 2
C71A C 1.0052(18) 0.273(5) 0.065(3) 0.049(9) Uani 0.154(7) 1 d PDU A 2
C72A C 1.025(2) 0.351(3) 0.0256(16) 0.047(7) Uani 0.154(7) 1 d PDU A 2
H72A H 0.9567 0.3621 0.0074 0.056 Uiso 0.154(7) 1 calc PR A 2
C73A C 1.140(3) 0.413(4) 0.011(2) 0.073(7) Uani 0.154(7) 1 d PDU A 2
H73A H 1.1512 0.4630 -0.0171 0.088 Uiso 0.154(7) 1 calc PR A 2
C74A C 1.237(2) 0.396(3) 0.0417(19) 0.080(8) Uani 0.154(7) 1 d PDU A 2
H74A H 1.3170 0.4445 0.0391 0.095 Uiso 0.154(7) 1 calc PR A 2
C75A C 1.220(2) 0.309(4) 0.076(2) 0.125(17) Uani 0.154(7) 1 d PDU A 2
H75A H 1.2868 0.2933 0.0910 0.150 Uiso 0.154(7) 1 calc PR A 2
C76A C 1.103(2) 0.246(3) 0.0871(15) 0.067(7) Uani 0.154(7) 1 d PDU A 2
H76A H 1.0907 0.1861 0.1093 0.080 Uiso 0.154(7) 1 calc PR A 2
C81 C 1.1204(17) 0.8802(14) 0.3369(8) 0.069(3) Uani 0.58(2) 1 d PDU B 1
H81 H 1.1720 0.9291 0.3133 0.083 Uiso 0.58(2) 1 calc PR B 1
C82 C 1.1534(13) 0.8928(14) 0.4020(9) 0.075(4) Uani 0.58(2) 1 d PDU B 1
H82 H 1.2276 0.9513 0.4236 0.090 Uiso 0.58(2) 1 calc PR B 1
C83 C 1.0779(18) 0.8200(17) 0.4357(7) 0.082(4) Uani 0.58(2) 1 d PDU B 1
H83 H 1.1013 0.8291 0.4805 0.098 Uiso 0.58(2) 1 calc PR B 1
C84 C 0.9692(18) 0.7343(16) 0.4053(8) 0.090(4) Uani 0.58(2) 1 d PDU B 1
H84 H 0.9181 0.6854 0.4290 0.108 Uiso 0.58(2) 1 calc PR B 1
C85 C 0.9355(13) 0.7204(14) 0.3397(9) 0.074(4) Uani 0.58(2) 1 d PDU B 1
H85 H 0.8620 0.6609 0.3180 0.089 Uiso 0.58(2) 1 calc PR B 1
C86 C 1.0107(19) 0.7949(17) 0.3063(5) 0.066(3) Uani 0.58(2) 1 d PDU B 1
H86 H 0.9867 0.7871 0.2618 0.079 Uiso 0.58(2) 1 calc PR B 1
C81A C 1.076(2) 0.846(2) 0.3204(10) 0.063(4) Uani 0.42(2) 1 d PDU B 2
H81A H 1.1050 0.8793 0.2855 0.076 Uiso 0.42(2) 1 calc PR B 2
C82A C 1.1468(17) 0.886(2) 0.3804(13) 0.070(5) Uani 0.42(2) 1 d PDU B 2
H82A H 1.2225 0.9482 0.3867 0.084 Uiso 0.42(2) 1 calc PR B 2
C83A C 1.108(2) 0.835(3) 0.4312(10) 0.079(5) Uani 0.42(2) 1 d PDU B 2
H83A H 1.1564 0.8618 0.4722 0.095 Uiso 0.42(2) 1 calc PR B 2
C84A C 0.996(2) 0.745(2) 0.4205(11) 0.080(5) Uani 0.42(2) 1 d PDU B 2
H84A H 0.9696 0.7090 0.4547 0.096 Uiso 0.42(2) 1 calc PR B 2
C85A C 0.9221(17) 0.7068(19) 0.3618(13) 0.076(5) Uani 0.42(2) 1 d PDU B 2
H85A H 0.8444 0.6474 0.3565 0.091 Uiso 0.42(2) 1 calc PR B 2
C86A C 0.964(2) 0.7566(19) 0.3110(8) 0.064(4) Uani 0.42(2) 1 d PDU B 2
H86A H 0.9154 0.7298 0.2699 0.076 Uiso 0.42(2) 1 calc PR B 2

loop_
_atom_site_aniso_label
_atom_site_aniso_U_11
_atom_site_aniso_U_22
_atom_site_aniso_U_33
_atom_site_aniso_U_23
_atom_site_aniso_U_13
_atom_site_aniso_U_12
P1 0.0396(5) 0.0404(5) 0.0417(5) 0.0058(4) 0.0053(4) 0.0165(4)
B1 0.040(2) 0.035(2) 0.039(2) 0.0055(17) 0.0026(16) 0.0149(16)
Si1 0.0556(6) 0.0571(7) 0.0513(6) 0.0114(5) 0.0100(5) 0.0314(5)
O1 0.0404(13) 0.0598(16) 0.0383(13) 0.0084(12) 0.0092(10) 0.0170(11)
N1 0.0384(15) 0.0473(17) 0.0379(16) 0.0089(13) 0.0101(12) 0.0151(13)
C1 0.0433(18) 0.043(2) 0.0403(19) 0.0116(16) 0.0091(15) 0.0218(15)
C2 0.0362(17) 0.0414(19) 0.0401(19) 0.0093(15) 0.0027(14) 0.0174(15)
C3 0.0413(18) 0.0377(18) 0.0398(19) 0.0103(15) 0.0011(14) 0.0142(15)
C4 0.048(2) 0.0400(19) 0.041(2) 0.0114(16) 0.0063(15) 0.0212(16)
C5 0.050(2) 0.048(2) 0.0361(19) 0.0096(16) 0.0069(15) 0.0217(17)
C10 0.072(3) 0.054(2) 0.050(2) 0.0073(19) 0.0070(19) 0.038(2)
C9 0.093(3) 0.065(3) 0.041(2) 0.005(2) 0.008(2) 0.041(2)
C8 0.089(3) 0.072(3) 0.037(2) 0.009(2) 0.003(2) 0.042(2)
C7 0.065(2) 0.055(2) 0.039(2) 0.0099(18) 0.0059(17) 0.0328(19)
C6 0.0448(19) 0.0429(19) 0.0386(19) 0.0108(16) 0.0086(15) 0.0199(16)
C11 0.072(3) 0.121(4) 0.070(3) 0.033(3) 0.027(2) 0.051(3)
C12 0.093(3) 0.068(3) 0.087(3) 0.003(3) -0.005(3) 0.053(3)
C13 0.052(2) 0.074(3) 0.066(3) 0.019(2) 0.014(2) 0.030(2)
C21 0.0430(19) 0.048(2) 0.044(2) 0.0040(17) 0.0062(15) 0.0214(16)
C22 0.0440(19) 0.047(2) 0.042(2) 0.0105(17) 0.0074(15) 0.0187(16)
C23 0.0425(19) 0.047(2) 0.055(2) 0.0139(18) 0.0067(16) 0.0176(16)
C24 0.046(2) 0.051(2) 0.055(2) 0.0155(19) 0.0141(17) 0.0246(17)
C25 0.056(2) 0.051(2) 0.059(2) 0.0012(19) 0.0140(19) 0.0260(19)
C26 0.048(2) 0.053(2) 0.054(2) -0.0031(19) 0.0080(17) 0.0229(18)
C27 0.043(2) 0.051(2) 0.050(2) 0.0019(18) 0.0009(16) 0.0174(17)
C28 0.051(2) 0.065(3) 0.081(3) 0.011(2) 0.012(2) 0.031(2)
C29 0.056(3) 0.079(3) 0.096(4) -0.034(3) -0.001(2) 0.032(2)
C31 0.0428(19) 0.0389(19) 0.054(2) 0.0045(17) 0.0115(16) 0.0172(16)
F32 0.0849(17) 0.0467(13) 0.0715(16) 0.0163(12) 0.0072(13) 0.0276(12)
C32 0.060(2) 0.046(2) 0.058(2) 0.0084(19) 0.0099(19) 0.0243(19)
F33 0.096(2) 0.0442(14) 0.114(2) 0.0246(14) 0.0264(16) 0.0128(13)
C33 0.058(2) 0.037(2) 0.083(3) 0.007(2) 0.022(2) 0.0110(18)
F34 0.0597(15) 0.0626(16) 0.122(2) -0.0060(16) 0.0016(15) -0.0044(13)
C34 0.039(2) 0.048(2) 0.081(3) -0.008(2) 0.008(2) 0.0075(18)
F35 0.0528(14) 0.0853(18) 0.0706(16) -0.0071(14) -0.0087(12) 0.0258(13)
C35 0.044(2) 0.057(3) 0.061(3) -0.005(2) 0.0030(19) 0.0211(19)
F36 0.0577(13) 0.0553(13) 0.0531(13) 0.0107(11) 0.0036(10) 0.0203(11)
C36 0.0425(19) 0.046(2) 0.051(2) 0.0034(18) 0.0092(16) 0.0216(17)
C41 0.054(2) 0.043(2) 0.044(2) 0.0107(17) 0.0085(16) 0.0216(17)
C42 0.052(2) 0.047(2) 0.056(2) 0.0141(18) 0.0152(18) 0.0200(17)
C43 0.069(3) 0.049(2) 0.068(3) 0.016(2) 0.023(2) 0.018(2)
C44 0.095(3) 0.049(2) 0.056(3) 0.020(2) 0.030(2) 0.027(2)
C45 0.097(3) 0.055(2) 0.050(2) 0.019(2) 0.016(2) 0.040(2)
C46 0.070(3) 0.046(2) 0.050(2) 0.0152(18) 0.0121(19) 0.0316(19)
C47 0.046(2) 0.073(3) 0.076(3) 0.023(2) 0.014(2) 0.027(2)
C48 0.131(5) 0.068(3) 0.076(3) 0.035(3) 0.048(3) 0.033(3)
C49 0.077(3) 0.079(3) 0.066(3) 0.031(2) 0.012(2) 0.050(2)
C51 0.0411(18) 0.0402(19) 0.0383(19) 0.0064(15) 0.0086(15) 0.0178(15)
F52 0.0568(13) 0.0575(13) 0.0408(12) 0.0082(10) -0.0020(9) 0.0161(10)
C52 0.048(2) 0.043(2) 0.040(2) 0.0059(16) 0.0063(16) 0.0191(17)
F53 0.0478(13) 0.0812(17) 0.0603(14) -0.0031(13) -0.0046(11) 0.0096(12)
C53 0.042(2) 0.050(2) 0.050(2) -0.0046(18) -0.0008(17) 0.0161(17)
F54 0.0551(14) 0.0664(16) 0.0918(19) 0.0146(14) 0.0186(13) -0.0032(12)
C54 0.045(2) 0.048(2) 0.067(3) 0.007(2) 0.0143(19) 0.0109(18)
F55 0.0710(15) 0.0711(16) 0.0781(17) 0.0416(14) 0.0240(13) 0.0161(13)
C55 0.052(2) 0.052(2) 0.055(2) 0.0208(19) 0.0171(18) 0.0203(18)
F56 0.0508(12) 0.0639(14) 0.0474(12) 0.0206(11) 0.0063(10) 0.0185(10)
C56 0.0435(19) 0.049(2) 0.042(2) 0.0100(17) 0.0055(16) 0.0194(16)
C61 0.0459(19) 0.043(2) 0.0402(19) 0.0096(16) 0.0060(15) 0.0229(16)
F62 0.0664(14) 0.0461(12) 0.0578(14) 0.0131(11) 0.0024(11) 0.0167(11)
C62 0.0444(19) 0.043(2) 0.047(2) 0.0095(17) 0.0077(16) 0.0176(16)
F63 0.0935(18) 0.0742(16) 0.0663(15) 0.0380(13) 0.0143(13) 0.0407(14)
C63 0.067(2) 0.054(2) 0.045(2) 0.0229(19) 0.0111(18) 0.031(2)
F64 0.0924(18) 0.104(2) 0.0476(14) 0.0181(13) -0.0110(12) 0.0436(16)
C64 0.063(3) 0.076(3) 0.038(2) 0.012(2) -0.0003(18) 0.032(2)
F65 0.0739(16) 0.0676(16) 0.0644(16) -0.0062(13) -0.0192(12) 0.0153(13)
C65 0.052(2) 0.054(2) 0.045(2) -0.0015(19) -0.0047(17) 0.0189(18)
F66 0.0574(13) 0.0454(12) 0.0611(14) 0.0146(11) 0.0066(10) 0.0159(10)
C66 0.046(2) 0.040(2) 0.047(2) 0.0087(17) 0.0051(16) 0.0189(16)
C14 0.048(2) 0.054(2) 0.0380(19) 0.0047(17) 0.0033(15) 0.0187(17)
C15 0.062(3) 0.050(3) 0.047(3) -0.001(2) 0.012(2) 0.013(2)
C71 0.056(3) 0.049(4) 0.043(3) 0.008(2) 0.013(2) 0.020(2)
C72 0.077(4) 0.060(3) 0.052(3) 0.012(3) 0.011(3) 0.029(3)
C73 0.104(4) 0.063(3) 0.060(3) 0.019(3) 0.028(3) 0.030(3)
C74 0.084(4) 0.053(3) 0.071(4) 0.005(3) 0.035(3) 0.012(3)
C75 0.067(3) 0.088(4) 0.066(3) 0.012(3) 0.022(3) 0.014(3)
C76 0.057(3) 0.071(4) 0.060(3) 0.018(3) 0.016(2) 0.017(2)
C15A 0.093(13) 0.099(13) 0.093(13) 0.021(7) 0.008(7) 0.036(8)
C71A 0.048(10) 0.051(10) 0.048(10) 0.007(6) 0.007(6) 0.021(6)
C72A 0.047(9) 0.049(9) 0.044(9) 0.007(6) 0.011(6) 0.021(6)
C73A 0.073(9) 0.071(9) 0.072(9) 0.016(6) 0.015(6) 0.023(6)
C74A 0.077(10) 0.080(10) 0.075(10) 0.017(7) 0.011(7) 0.023(6)
C75A 0.124(18) 0.128(18) 0.122(18) 0.031(8) 0.016(7) 0.043(9)
C76A 0.063(9) 0.071(9) 0.063(9) 0.017(6) 0.015(6) 0.020(6)
C81 0.072(7) 0.074(6) 0.059(6) 0.012(5) 0.014(5) 0.025(5)
C82 0.076(6) 0.089(6) 0.067(7) 0.024(6) 0.000(5) 0.037(5)
C83 0.094(8) 0.088(7) 0.068(6) 0.029(5) -0.005(5) 0.035(6)
C84 0.099(8) 0.084(6) 0.079(8) 0.027(6) 0.013(6) 0.022(6)
C85 0.080(6) 0.073(6) 0.064(6) 0.012(6) 0.013(6) 0.023(5)
C86 0.068(7) 0.070(7) 0.063(5) 0.013(5) 0.011(5) 0.032(6)
C81A 0.067(8) 0.062(8) 0.066(7) 0.022(6) 0.008(6) 0.026(6)
C82A 0.067(7) 0.081(7) 0.067(9) 0.021(7) 0.012(7) 0.031(5)
C83A 0.072(8) 0.091(8) 0.072(8) 0.030(6) -0.002(6) 0.022(6)
C84A 0.082(8) 0.088(8) 0.076(8) 0.036(7) 0.004(6) 0.030(6)
C85A 0.073(7) 0.077(7) 0.080(9) 0.025(7) 0.013(7) 0.026(5)
C86A 0.068(8) 0.058(7) 0.061(7) 0.008(5) 0.003(6) 0.022(6)

loop_
_atom_type_symbol
_atom_type_description
_atom_type_scat_dispersion_real
_atom_type_scat_dispersion_imag
_atom_type_scat_source
C C 0.0033 0.0016 'International Tables Vol C Tables 4.2.6.8 and 6.1.1.4'
H H 0.0000 0.0000 'International Tables Vol C Tables 4.2.6.8 and 6.1.1.4'
B B 0.0013 0.0007 'International Tables Vol C Tables 4.2.6.8 and 6.1.1.4'
N N 0.0061 0.0033 'International Tables Vol C Tables 4.2.6.8 and 6.1.1.4'
O O 0.0106 0.0060 'International Tables Vol C Tables 4.2.6.8 and 6.1.1.4'
F F 0.0171 0.0103 'International Tables Vol C Tables 4.2.6.8 and 6.1.1.4'
Si Si 0.0817 0.0704 'International Tables Vol C Tables 4.2.6.8 and 6.1.1.4'
P P 0.1023 0.0942 'International Tables Vol C Tables 4.2.6.8 and 6.1.1.4'

loop_
_geom_angle_atom_site_label_1
_geom_angle_atom_site_label_2
_geom_angle_atom_site_label_3
_geom_angle
N1 P1 C1 98.84(15)
N1 P1 C21 112.64(15)
C1 P1 C21 121.20(16)
N1 P1 C31 112.11(16)
C1 P1 C31 105.00(16)
C21 P1 C31 106.81(16)
C2 B1 N1 101.0(3)
C2 B1 C51 119.0(3)
N1 B1 C51 109.4(3)
C2 B1 C3 101.2(3)
N1 B1 C3 117.6(3)
C51 B1 C3 108.9(3)
C12 Si1 C11 111.4(2)
C12 Si1 C13 106.0(2)
C11 Si1 C13 104.1(2)
C12 Si1 C4 110.86(19)
C11 Si1 C4 108.50(19)
C13 Si1 C4 115.87(17)
C14 O1 N1 115.7(2)
O1 N1 B1 114.5(2)
O1 N1 P1 110.1(2)
B1 N1 P1 112.2(2)
C2 C1 C41 126.3(3)
C2 C1 P1 106.8(3)
C41 C1 P1 125.8(3)
C1 C2 C6 123.2(3)
C1 C2 B1 120.5(3)
C6 C2 B1 115.7(3)
C4 C3 C61 118.7(3)
C4 C3 B1 121.3(3)
C61 C3 B1 120.0(3)
C3 C4 C5 118.2(3)
C3 C4 Si1 126.9(3)
C5 C4 Si1 114.8(2)
C10 C5 C6 117.3(3)
C10 C5 C4 122.3(3)
C6 C5 C4 120.3(3)
C9 C10 C5 121.5(4)
C9 C10 H10 119.2
C5 C10 H10 119.2
C8 C9 C10 120.2(4)
C8 C9 H9 119.9
C10 C9 H9 119.9
C9 C8 C7 119.4(4)
C9 C8 H8 120.3
C7 C8 H8 120.3
C8 C7 C6 121.1(4)
C8 C7 H7 119.4
C6 C7 H7 119.4
C7 C6 C5 120.3(3)
C7 C6 C2 121.7(3)
C5 C6 C2 117.7(3)
Si1 C11 H11A 109.5
Si1 C11 H11B 109.5
H11A C11 H11B 109.5
Si1 C11 H11C 109.5
H11A C11 H11C 109.5
H11B C11 H11C 109.5
Si1 C12 H12A 109.5
Si1 C12 H12B 109.5
H12A C12 H12B 109.5
Si1 C12 H12C 109.5
H12A C12 H12C 109.5
H12B C12 H12C 109.5
Si1 C13 H13A 109.5
Si1 C13 H13B 109.5
H13A C13 H13B 109.5
Si1 C13 H13C 109.5
H13A C13 H13C 109.5
H13B C13 H13C 109.5
C22 C21 C26 118.1(3)
C22 C21 P1 116.4(3)
C26 C21 P1 125.5(3)
C23 C22 C21 119.8(3)
C23 C22 C27 116.0(3)
C21 C22 C27 124.1(3)
C22 C23 C24 122.3(3)
C22 C23 H23 118.9
C24 C23 H23 118.9
C25 C24 C23 118.0(3)
C25 C24 C28 120.4(3)
C23 C24 C28 121.6(3)
C24 C25 C26 123.2(4)
C24 C25 H25 118.4
C26 C25 H25 118.4
C25 C26 C21 118.5(3)
C25 C26 C29 113.1(3)
C21 C26 C29 128.4(3)
C22 C27 H27A 109.5
C22 C27 H27B 109.5
H27A C27 H27B 109.5
C22 C27 H27C 109.5
H27A C27 H27C 109.5
H27B C27 H27C 109.5
C24 C28 H28A 109.5
C24 C28 H28B 109.5
H28A C28 H28B 109.5
C24 C28 H28C 109.5
H28A C28 H28C 109.5
H28B C28 H28C 109.5
C26 C29 H29A 109.5
C26 C29 H29B 109.5
H29A C29 H29B 109.5
C26 C29 H29C 109.5
H29A C29 H29C 109.5
H29B C29 H29C 109.5
C32 C31 C36 115.6(3)
C32 C31 P1 119.8(3)
C36 C31 P1 124.6(3)
F32 C32 C33 117.5(4)
F32 C32 C31 119.1(3)
C33 C32 C31 123.0(4)
F33 C33 C34 120.3(4)
F33 C33 C32 120.4(4)
C34 C33 C32 119.2(4)
F34 C34 C35 119.9(4)
F34 C34 C33 120.1(4)
C35 C34 C33 119.8(4)
F35 C35 C34 119.6(4)
F35 C35 C36 120.3(4)
C34 C35 C36 120.0(4)
F36 C36 C35 116.2(3)
F36 C36 C31 121.5(3)
C35 C36 C31 122.1(4)
C46 C41 C42 118.9(3)
C46 C41 C1 122.0(3)
C42 C41 C1 119.0(3)
C43 C42 C41 119.0(4)
C43 C42 C47 119.1(4)
C41 C42 C47 121.9(3)
C44 C43 C42 122.9(4)
C44 C43 H43 118.6
C42 C43 H43 118.6
C43 C44 C45 117.8(4)
C43 C44 C48 121.2(5)
C45 C44 C48 121.1(4)
C44 C45 C46 122.2(4)
C44 C45 H45 118.9
C46 C45 H45 118.9
C45 C46 C41 119.2(4)
C45 C46 C49 119.6(4)
C41 C46 C49 121.2(3)
C42 C47 H47A 109.5
C42 C47 H47B 109.5
H47A C47 H47B 109.5
C42 C47 H47C 109.5
H47A C47 H47C 109.5
H47B C47 H47C 109.5
C44 C48 H48A 109.5
C44 C48 H48B 109.5
H48A C48 H48B 109.5
C44 C48 H48C 109.5
H48A C48 H48C 109.5
H48B C48 H48C 109.5
C46 C49 H49A 109.5
C46 C49 H49B 109.5
H49A C49 H49B 109.5
C46 C49 H49C 109.5
H49A C49 H49C 109.5
H49B C49 H49C 109.5
C52 C51 C56 112.3(3)
C52 C51 B1 127.3(3)
C56 C51 B1 120.4(3)
F52 C52 C51 120.6(3)
F52 C52 C53 115.1(3)
C51 C52 C53 124.3(3)
F53 C53 C54 120.1(3)
F53 C53 C52 120.1(4)
C54 C53 C52 119.7(3)
F54 C54 C55 120.6(4)
F54 C54 C53 120.4(4)
C55 C54 C53 119.1(3)
F55 C55 C54 119.9(3)
F55 C55 C56 120.8(3)
C54 C55 C56 119.3(4)
F56 C56 C55 115.6(3)
F56 C56 C51 119.1(3)
C55 C56 C51 125.3(3)
C62 C61 C66 114.9(3)
C62 C61 C3 123.6(3)
C66 C61 C3 121.5(3)
F62 C62 C63 117.0(3)
F62 C62 C61 120.1(3)
C63 C62 C61 122.9(3)
F63 C63 C64 120.4(3)
F63 C63 C62 120.2(4)
C64 C63 C62 119.4(4)
F64 C64 C65 120.3(4)
F64 C64 C63 119.6(4)
C65 C64 C63 120.1(3)
F65 C65 C64 120.4(3)
F65 C65 C66 120.4(4)
C64 C65 C66 119.2(3)
F66 C66 C65 118.5(3)
F66 C66 C61 118.0(3)
C65 C66 C61 123.3(3)
O1 C14 C71 104.6(5)
O1 C14 C15A 124.2(14)
C71 C14 C15A 95.6(13)
O1 C14 C71A 101(2)
C71 C14 C71A 11.7(15)
C15A C14 C71A 106.6(15)
O1 C14 C15 113.3(3)
C71 C14 C15 109.0(5)
C15A C14 C15 107.8(14)
C71A C14 C15 101(3)
O1 C14 H14A 109.9
C71 C14 H14A 109.9
C15A C14 H14A 17.1
C71A C14 H14A 121.5
C15 C14 H14A 109.9
O1 C14 H14B 108.1
C71 C14 H14B 116.3
C15A C14 H14B 108.1
C71A C14 H14B 108.1
C15 C14 H14B 7.7
H14A C14 H14B 107.8
C14 C15 H15A 109.5
C14 C15 H15B 109.5
C14 C15 H15C 109.5
C72 C71 C76 119.8(5)
C72 C71 C14 119.8(6)
C76 C71 C14 120.3(5)
C71 C72 C73 119.2(6)
C71 C72 H72 120.4
C73 C72 H72 120.4
C74 C73 C72 119.5(6)
C74 C73 H73 120.3
C72 C73 H73 120.3
C75 C74 C73 121.0(6)
C75 C74 H74 119.5
C73 C74 H74 119.5
C74 C75 C76 119.6(6)
C74 C75 H75 120.2
C76 C75 H75 120.2
C75 C76 C71 120.9(6)
C75 C76 H76 119.5
C71 C76 H76 119.5
C14 C15A H15D 109.5
C14 C15A H15E 109.5
H15D C15A H15E 109.5
C14 C15A H15F 109.5
H15D C15A H15F 109.5
H15E C15A H15F 109.5
C72A C71A C76A 118.6(17)
C72A C71A C14 124.8(17)
C76A C71A C14 116.3(17)
C71A C72A C73A 123.1(19)
C71A C72A H72A 118.4
C73A C72A H72A 118.4
C74A C73A C72A 116(2)
C74A C73A H73A 122.1
C72A C73A H73A 122.1
C75A C74A C73A 122(2)
C75A C74A H74A 118.9
C73A C74A H74A 118.9
C76A C75A C74A 120(2)
C76A C75A H75A 120.1
C74A C75A H75A 120.1
C75A C76A C71A 119(2)
C75A C76A H76A 120.3
C71A C76A H76A 120.3
C82 C81 C86 119.1(11)
C82 C81 H81 120.5
C86 C81 H81 120.5
C81 C82 C83 119.9(11)
C81 C82 H82 120.0
C83 C82 H82 120.0
C84 C83 C82 121.1(11)
C84 C83 H83 119.4
C82 C83 H83 119.4
C83 C84 C85 119.4(11)
C83 C84 H84 120.3
C85 C84 H84 120.3
C84 C85 C86 119.2(10)
C84 C85 H85 120.4
C86 C85 H85 120.4
C81 C86 C85 121.2(10)
C81 C86 H86 119.4
C85 C86 H86 119.4
C82A C81A C86A 120.3(13)
C82A C81A H81A 119.8
C86A C81A H81A 119.8
C83A C82A C81A 120.6(14)
C83A C82A H82A 119.7
C81A C82A H82A 119.7
C82A C83A C84A 118.1(14)
C82A C83A H83A 120.9
C84A C83A H83A 120.9
C85A C84A C83A 122.4(15)
C85A C84A H84A 118.8
C83A C84A H84A 118.8
C84A C85A C86A 118.6(14)
C84A C85A H85A 120.7
C86A C85A H85A 120.7
C85A C86A C81A 119.8(14)
C85A C86A H86A 120.1
C81A C86A H86A 120.1

loop_
_geom_bond_atom_site_label_1
_geom_bond_atom_site_label_2
_geom_bond_distance
P1 N1 1.657(3)
P1 C1 1.814(3)
P1 C21 1.825(3)
P1 C31 1.832(4)
B1 C2 1.605(5)
B1 N1 1.626(5)
B1 C51 1.641(5)
B1 C3 1.676(5)
Si1 C12 1.861(5)
Si1 C11 1.868(5)
Si1 C13 1.871(4)
Si1 C4 1.914(3)
O1 C14 1.446(4)
O1 N1 1.454(3)
C1 C2 1.354(5)
C1 C41 1.501(5)
C2 C6 1.482(5)
C3 C4 1.355(5)
C3 C61 1.489(5)
C4 C5 1.500(5)
C5 C10 1.399(5)
C5 C6 1.402(5)
C10 C9 1.376(5)
C10 H10 0.9400
C9 C8 1.370(6)
C9 H9 0.9400
C8 C7 1.378(5)
C8 H8 0.9400
C7 C6 1.378(5)
C7 H7 0.9400
C11 H11A 0.9700
C11 H11B 0.9700
C11 H11C 0.9700
C12 H12A 0.9700
C12 H12B 0.9700
C12 H12C 0.9700
C13 H13A 0.9700
C13 H13B 0.9700
C13 H13C 0.9700
C21 C22 1.419(5)
C21 C26 1.432(5)
C22 C23 1.381(5)
C22 C27 1.505(5)
C23 C24 1.384(5)
C23 H23 0.9400
C24 C25 1.368(5)
C24 C28 1.507(5)
C25 C26 1.392(5)
C25 H25 0.9400
C26 C29 1.521(5)
C27 H27A 0.9700
C27 H27B 0.9700
C27 H27C 0.9700
C28 H28A 0.9700
C28 H28B 0.9700
C28 H28C 0.9700
C29 H29A 0.9700
C29 H29B 0.9700
C29 H29C 0.9700
C31 C32 1.380(5)
C31 C36 1.389(5)
F32 C32 1.346(4)
C32 C33 1.372(5)
F33 C33 1.342(5)
C33 C34 1.368(6)
F34 C34 1.333(4)
C34 C35 1.365(6)
F35 C35 1.338(5)
C35 C36 1.371(5)
F36 C36 1.343(4)
C41 C46 1.405(5)
C41 C42 1.409(5)
C42 C43 1.386(5)
C42 C47 1.511(5)
C43 C44 1.371(6)
C43 H43 0.9400
C44 C45 1.380(6)
C44 C48 1.523(6)
C45 C46 1.394(5)
C45 H45 0.9400
C46 C49 1.500(6)
C47 H47A 0.9700
C47 H47B 0.9700
C47 H47C 0.9700
C48 H48A 0.9700
C48 H48B 0.9700
C48 H48C 0.9700
C49 H49A 0.9700
C49 H49B 0.9700
C49 H49C 0.9700
C51 C52 1.385(5)
C51 C56 1.395(5)
F52 C52 1.354(4)
C52 C53 1.386(5)
F53 C53 1.351(4)
C53 C54 1.367(6)
F54 C54 1.348(4)
C54 C55 1.365(5)
F55 C55 1.347(4)
C55 C56 1.371(5)
F56 C56 1.357(4)
C61 C62 1.384(5)
C61 C66 1.387(5)
F62 C62 1.352(4)
C62 C63 1.379(5)
F63 C63 1.343(4)
C63 C64 1.368(6)
F64 C64 1.349(4)
C64 C65 1.363(6)
F65 C65 1.345(4)
C65 C66 1.375(5)
F66 C66 1.347(4)
C14 C71 1.510(6)
C14 C15A 1.520(18)
C14 C71A 1.522(15)
C14 C15 1.526(5)
C14 H14A 0.9900
C14 H14B 0.9900
C15 H15A 0.9700
C15 H15B 0.9700
C15 H15C 0.9700
C71 C72 1.375(7)
C71 C76 1.387(8)
C72 C73 1.399(7)
C72 H72 0.9400
C73 C74 1.386(8)
C73 H73 0.9400
C74 C75 1.356(8)
C74 H74 0.9400
C75 C76 1.369(7)
C75 H75 0.9400
C76 H76 0.9400
C15A H15D 0.9700
C15A H15E 0.9700
C15A H15F 0.9700
C71A C72A 1.382(14)
C71A C76A 1.391(18)
C72A C73A 1.388(14)
C72A H72A 0.9400
C73A C74A 1.384(14)
C73A H73A 0.9400
C74A C75A 1.382(14)
C74A H74A 0.9400
C75A C76A 1.379(14)
C75A H75A 0.9400
C76A H76A 0.9400
C81 C82 1.366(11)
C81 C86 1.376(13)
C81 H81 0.9400
C82 C83 1.374(11)
C82 H82 0.9400
C83 C84 1.370(11)
C83 H83 0.9400
C84 C85 1.374(11)
C84 H84 0.9400
C85 C86 1.380(11)
C85 H85 0.9400
C86 H86 0.9400
C81A C82A 1.372(12)
C81A C86A 1.374(16)
C81A H81A 0.9400
C82A C83A 1.368(13)
C82A H82A 0.9400
C83A C84A 1.371(13)
C83A H83A 0.9400
C84A C85A 1.370(13)
C84A H84A 0.9400
C85A C86A 1.373(13)
C85A H85A 0.9400
C86A H86A 0.9400

loop_
_geom_torsion_atom_site_label_1
_geom_torsion_atom_site_label_2
_geom_torsion_atom_site_label_3
_geom_torsion_atom_site_label_4
_geom_torsion
C14 O1 N1 B1 -124.8(3)
C14 O1 N1 P1 107.7(3)
C2 B1 N1 O1 -129.3(3)
C51 B1 N1 O1 -3.1(4)
C3 B1 N1 O1 121.8(3)
C2 B1 N1 P1 -3.0(3)
C51 B1 N1 P1 123.3(2)
C3 B1 N1 P1 -111.9(3)
C1 P1 N1 O1 135.1(2)
C21 P1 N1 O1 5.8(2)
C31 P1 N1 O1 -114.7(2)
C1 P1 N1 B1 6.3(2)
C21 P1 N1 B1 -122.9(2)
C31 P1 N1 B1 116.6(2)
N1 P1 C1 C2 -8.1(3)
C21 P1 C1 C2 115.3(3)
C31 P1 C1 C2 -123.9(2)
N1 P1 C1 C41 161.0(3)
C21 P1 C1 C41 -75.7(3)
C31 P1 C1 C41 45.2(3)
C41 C1 C2 C6 8.9(5)
P1 C1 C2 C6 177.9(3)
C41 C1 C2 B1 -161.4(3)
P1 C1 C2 B1 7.6(4)
N1 B1 C2 C1 -3.4(4)
C51 B1 C2 C1 -123.0(3)
C3 B1 C2 C1 117.8(3)
N1 B1 C2 C6 -174.4(3)
C51 B1 C2 C6 65.9(4)
C3 B1 C2 C6 -53.2(3)
C2 B1 C3 C4 38.2(4)
N1 B1 C3 C4 147.0(3)
C51 B1 C3 C4 -87.9(4)
C2 B1 C3 C61 -142.5(3)
N1 B1 C3 C61 -33.7(4)
C51 B1 C3 C61 91.3(4)
C61 C3 C4 C5 179.8(3)
B1 C3 C4 C5 -0.9(5)
C61 C3 C4 Si1 3.6(5)
B1 C3 C4 Si1 -177.1(2)
C12 Si1 C4 C3 -101.3(4)
C11 Si1 C4 C3 136.0(3)
C13 Si1 C4 C3 19.5(4)
C12 Si1 C4 C5 82.3(3)
C11 Si1 C4 C5 -40.3(3)
C13 Si1 C4 C5 -156.8(3)
C3 C4 C5 C10 154.2(4)
Si1 C4 C5 C10 -29.1(5)
C3 C4 C5 C6 -28.7(5)
Si1 C4 C5 C6 148.0(3)
C6 C5 C10 C9 -0.1(6)
C4 C5 C10 C9 177.1(4)
C5 C10 C9 C8 -1.8(7)
C10 C9 C8 C7 1.3(7)
C9 C8 C7 C6 1.0(7)
C8 C7 C6 C5 -2.8(6)
C8 C7 C6 C2 169.9(4)
C10 C5 C6 C7 2.3(5)
C4 C5 C6 C7 -174.9(3)
C10 C5 C6 C2 -170.7(3)
C4 C5 C6 C2 12.1(5)
C1 C2 C6 C7 49.1(5)
B1 C2 C6 C7 -140.2(3)
C1 C2 C6 C5 -138.0(4)
B1 C2 C6 C5 32.7(4)
N1 P1 C21 C22 64.9(3)
C1 P1 C21 C22 -51.7(3)
C31 P1 C21 C22 -171.6(3)
N1 P1 C21 C26 -112.5(3)
C1 P1 C21 C26 131.0(3)
C31 P1 C21 C26 11.0(4)
C26 C21 C22 C23 -2.2(5)
P1 C21 C22 C23 -179.8(3)
C26 C21 C22 C27 174.7(4)
P1 C21 C22 C27 -2.9(5)
C21 C22 C23 C24 1.1(6)
C27 C22 C23 C24 -176.1(3)
C22 C23 C24 C25 0.2(6)
C22 C23 C24 C28 -179.8(4)
C23 C24 C25 C26 -0.2(6)
C28 C24 C25 C26 179.8(4)
C24 C25 C26 C21 -1.0(6)
C24 C25 C26 C29 178.5(4)
C22 C21 C26 C25 2.2(6)
P1 C21 C26 C25 179.6(3)
C22 C21 C26 C29 -177.3(4)
P1 C21 C26 C29 0.1(7)
N1 P1 C31 C32 -167.2(3)
C1 P1 C31 C32 -60.9(3)
C21 P1 C31 C32 69.0(3)
N1 P1 C31 C36 13.0(3)
C1 P1 C31 C36 119.3(3)
C21 P1 C31 C36 -110.8(3)
C36 C31 C32 F32 171.6(3)
P1 C31 C32 F32 -8.2(5)
C36 C31 C32 C33 -1.3(5)
P1 C31 C32 C33 178.8(3)
F32 C32 C33 F33 4.0(6)
C31 C32 C33 F33 177.0(3)
F32 C32 C33 C34 -174.4(4)
C31 C32 C33 C34 -1.4(6)
F33 C33 C34 F34 1.2(6)
C32 C33 C34 F34 179.6(4)
F33 C33 C34 C35 -174.8(4)
C32 C33 C34 C35 3.7(6)
F34 C34 C35 F35 0.0(6)
C33 C34 C35 F35 176.0(4)
F34 C34 C35 C36 -179.2(3)
C33 C34 C35 C36 -3.2(6)
F35 C35 C36 F36 -2.8(5)
C34 C35 C36 F36 176.4(3)
F35 C35 C36 C31 -178.8(3)
C34 C35 C36 C31 0.3(6)
C32 C31 C36 F36 -174.0(3)
P1 C31 C36 F36 5.8(5)
C32 C31 C36 C35 1.9(5)
P1 C31 C36 C35 -178.3(3)
C2 C1 C41 C46 -108.1(4)
P1 C1 C41 C46 84.9(4)
C2 C1 C41 C42 70.2(5)
P1 C1 C41 C42 -96.7(4)
C46 C41 C42 C43 -0.3(5)
C1 C41 C42 C43 -178.7(3)
C46 C41 C42 C47 178.4(3)
C1 C41 C42 C47 0.0(5)
C41 C42 C43 C44 1.1(6)
C47 C42 C43 C44 -177.6(4)
C42 C43 C44 C45 -0.8(6)
C42 C43 C44 C48 178.6(4)
C43 C44 C45 C46 -0.4(6)
C48 C44 C45 C46 -179.8(4)
C44 C45 C46 C41 1.2(6)
C44 C45 C46 C49 179.9(4)
C42 C41 C46 C45 -0.8(5)
C1 C41 C46 C45 177.5(3)
C42 C41 C46 C49 -179.5(4)
C1 C41 C46 C49 -1.2(6)
C2 B1 C51 C52 1.6(5)
N1 B1 C51 C52 -113.6(4)
C3 B1 C51 C52 116.7(4)
C2 B1 C51 C56 179.1(3)
N1 B1 C51 C56 63.8(4)
C3 B1 C51 C56 -65.9(4)
C56 C51 C52 F52 -179.5(3)
B1 C51 C52 F52 -2.0(5)
C56 C51 C52 C53 -1.1(5)
B1 C51 C52 C53 176.5(3)
F52 C52 C53 F53 0.5(5)
C51 C52 C53 F53 -178.1(3)
F52 C52 C53 C54 179.8(3)
C51 C52 C53 C54 1.3(6)
F53 C53 C54 F54 -2.4(6)
C52 C53 C54 F54 178.3(3)
F53 C53 C54 C55 178.7(3)
C52 C53 C54 C55 -0.7(6)
F54 C54 C55 F55 -0.2(6)
C53 C54 C55 F55 178.7(3)
F54 C54 C55 C56 -179.0(3)
C53 C54 C55 C56 0.0(6)
F55 C55 C56 F56 2.6(5)
C54 C55 C56 F56 -178.7(3)
F55 C55 C56 C51 -178.5(3)
C54 C55 C56 C51 0.2(6)
C52 C51 C56 F56 179.2(3)
B1 C51 C56 F56 1.4(5)
C52 C51 C56 C55 0.3(5)
B1 C51 C56 C55 -177.4(3)
C4 C3 C61 C62 78.1(4)
B1 C3 C61 C62 -101.2(4)
C4 C3 C61 C66 -99.5(4)
B1 C3 C61 C66 81.2(4)
C66 C61 C62 F62 175.8(3)
C3 C61 C62 F62 -2.0(5)
C66 C61 C62 C63 -2.3(5)
C3 C61 C62 C63 179.9(3)
F62 C62 C63 F63 -0.5(5)
C61 C62 C63 F63 177.6(3)
F62 C62 C63 C64 -179.7(3)
C61 C62 C63 C64 -1.5(6)
F63 C63 C64 F64 2.5(6)
C62 C63 C64 F64 -178.4(3)
F63 C63 C64 C65 -175.1(4)
C62 C63 C64 C65 4.0(6)
F64 C64 C65 F65 -1.5(6)
C63 C64 C65 F65 176.1(4)
F64 C64 C65 C66 179.9(3)
C63 C64 C65 C66 -2.5(6)
F65 C65 C66 F66 -5.0(5)
C64 C65 C66 F66 173.6(3)
F65 C65 C66 C61 179.8(3)
C64 C65 C66 C61 -1.6(6)
C62 C61 C66 F66 -171.3(3)
C3 C61 C66 F66 6.5(5)
C62 C61 C66 C65 3.9(5)
C3 C61 C66 C65 -178.2(3)
N1 O1 C14 C71 154.1(4)
N1 O1 C14 C15A 46.8(16)
N1 O1 C14 C71A 165(2)
N1 O1 C14 C15 -87.3(4)
O1 C14 C71 C72 -148.6(8)
C15A C14 C71 C72 -21.1(17)
C71A C14 C71 C72 139(16)
C15 C14 C71 C72 89.9(9)
O1 C14 C71 C76 34.6(10)
C15A C14 C71 C76 162.1(16)
C71A C14 C71 C76 -38(15)
C15 C14 C71 C76 -86.8(10)
C76 C71 C72 C73 0.3(13)
C14 C71 C72 C73 -176.4(7)
C71 C72 C73 C74 -1.2(10)
C72 C73 C74 C75 1.2(9)
C73 C74 C75 C76 -0.3(9)
C74 C75 C76 C71 -0.5(10)
C72 C71 C76 C75 0.5(13)
C14 C71 C76 C75 177.3(7)
O1 C14 C71A C72A -133(6)
C71 C14 C71A C72A -23(9)
C15A C14 C71A C72A -3(7)
C15 C14 C71A C72A 110(6)
O1 C14 C71A C76A 51(6)
C71 C14 C71A C76A 162(20)
C15A C14 C71A C76A -178(5)
C15 C14 C71A C76A -65(5)
C76A C71A C72A C73A -6(9)
C14 C71A C72A C73A 178(5)
C71A C72A C73A C74A -2(7)
C72A C73A C74A C75A 10(7)
C73A C74A C75A C76A -8(7)
C74A C75A C76A C71A -1(7)
C72A C71A C76A C75A 8(8)
C14 C71A C76A C75A -176(4)
C86 C81 C82 C83 0.7(15)
C81 C82 C83 C84 -0.1(19)
C82 C83 C84 C85 0(3)
C83 C84 C85 C86 -1(3)
C82 C81 C86 C85 -1.6(19)
C84 C85 C86 C81 2(2)
C86A C81A C82A C83A 2(3)
C81A C82A C83A C84A -1(3)
C82A C83A C84A C85A -2(4)
C83A C84A C85A C86A 3(4)
C84A C85A C86A C81A -2(4)
C82A C81A C86A C85A -1(3)
